data_7131974
loop_
_publ_author_name
'BARRIOS MORENO, LEONI ALEJANDRA ALEJANDRA'
'Teat, Simon'
'Roubeau, Olivier'
'Aromi, Guillem'

_publ_section_title
;
 A Supramolecular Helicate with Two Independent Fe(II) Switchable Centres
 and a [Fe(anilate)3]3&#x2212; Guest
;
_journal_name_full 'Chemical Communications'
_journal_paper_doi 10.1039/D3CC02278A
_journal_year 2023
_chemical_formula_moiety 'C84 H60 Fe2 N18, C18 H6 Fe O12, B F4, 3(C H4 O)'
_chemical_formula_sum 'C105 H78 B F4 Fe3 N18 O15'
_chemical_formula_weight 2086.21
_space_group_crystal_system cubic
_space_group_IT_number 198
_space_group_name_Hall 'P 2ac 2ab 3'
_space_group_name_H-M_alt 'P 21 3'
_atom_sites_solution_hydrogens mixed
_audit_creation_method SHELXL-2017/1
_audit_update_record
;
2023-07-19 deposited with the CCDC.	2023-08-03 downloaded from the CCDC.
;
_cell_angle_alpha 90
_cell_angle_beta 90
_cell_angle_gamma 90
_cell_formula_units_Z 4
_cell_length_a 21.957(3)
_cell_length_b 21.957(3)
_cell_length_c 21.957(3)
_cell_measurement_reflns_used 6817
_cell_measurement_temperature 280(2)
_cell_measurement_theta_max 3389
_cell_measurement_theta_min 1.35
_cell_volume 10586(3)
_computing_cell_refinement XDS
_computing_data_collection 'autoPROC package'
_computing_data_reduction
;
autoPROC (Vonrhein, C., Flensburg, C., Keller, P., Sharff, A., Smart, O., Paciorek, W., Womack, T. & Bricogne, G. (2011). Acta Cryst. D67, 293-302)
XDS (Kabsch, W. (2010). Acta Cryst. D66, 125-132)
pointless (Evans, P.R. (2006). Acta Cryst. D62, 72-82)
aimless (Evans, P. R. and Murshudov, G. N., 2013)
ccp4 (Winn, M. D. et al., 2011)
;
_computing_structure_refinement 'SHELXL-2017/1 (Sheldrick, 2017)'
_computing_structure_solution 'SHELXT 2018/2 (Sheldrick, 2018)'
_diffrn_ambient_temperature 280(2)
_diffrn_measured_fraction_theta_full 1.000
_diffrn_measured_fraction_theta_max 1.000
_diffrn_measurement_device_type 'MD2M - Maatel + Dectris PILATUS 6M'
_diffrn_measurement_method '\w rotation'
_diffrn_radiation_monochromator 'silicon 111'
_diffrn_radiation_source 'ALBA XALOC beamline'
_diffrn_radiation_type synchrotron
_diffrn_radiation_wavelength 0.72932
_diffrn_reflns_av_R_equivalents 0.0743
_diffrn_reflns_av_unetI/netI 0.0257
_diffrn_reflns_Laue_measured_fraction_full 1.000
_diffrn_reflns_Laue_measured_fraction_max 1.000
_diffrn_reflns_limit_h_max 29
_diffrn_reflns_limit_h_min -29
_diffrn_reflns_limit_k_max 29
_diffrn_reflns_limit_k_min -29
_diffrn_reflns_limit_l_max 29
_diffrn_reflns_limit_l_min -29
_diffrn_reflns_number 173621
_diffrn_reflns_point_group_measured_fraction_full 0.999
_diffrn_reflns_point_group_measured_fraction_max 0.999
_diffrn_reflns_theta_full 29.479
_diffrn_reflns_theta_max 29.479
_diffrn_reflns_theta_min 1.346
_exptl_absorpt_coefficient_mu 0.514
_exptl_absorpt_correction_T_max 1.00
_exptl_absorpt_correction_T_min 0.93
_exptl_absorpt_correction_type multi-scan
_exptl_absorpt_process_details XDS/XSCALE
_exptl_crystal_colour 'dark orange'
_exptl_crystal_density_diffrn 1.309
_exptl_crystal_description block
_exptl_crystal_F_000 4292
_exptl_crystal_size_max 0.250
_exptl_crystal_size_mid 0.200
_exptl_crystal_size_min 0.200
_refine_diff_density_max 0.668
_refine_diff_density_min -0.313
_refine_diff_density_rms 0.075
_refine_ls_abs_structure_details
;
 Flack x determined using 4053 quotients [(I+)-(I-)]/[(I+)+(I-)]
 (Parsons, Flack and Wagner, Acta Cryst. B69 (2013) 249-259).
;
_refine_ls_abs_structure_Flack 0.076(4)
_refine_ls_extinction_coef 0.058(3)
_refine_ls_extinction_expression Fc^*^=kFc[1+0.001xFc^2^\l^3^/sin(2\q)]^-1/4^
_refine_ls_extinction_method 'SHELXL-2017/1 (Sheldrick 2017)'
_refine_ls_goodness_of_fit_ref 1.070
_refine_ls_hydrogen_treatment mixed
_refine_ls_matrix_type full
_refine_ls_number_parameters 466
_refine_ls_number_reflns 9109
_refine_ls_number_restraints 85
_refine_ls_restrained_S_all 1.091
_refine_ls_R_factor_all 0.0500
_refine_ls_R_factor_gt 0.0498
_refine_ls_shift/su_max 0.000
_refine_ls_shift/su_mean 0.000
_refine_ls_structure_factor_coef Fsqd
_refine_ls_weighting_details 'w=1/[\s^2^(Fo^2^)+(0.1265P)^2^+0.0326P] where P=(Fo^2^+2Fc^2^)/3'
_refine_ls_weighting_scheme calc
_refine_ls_wR_factor_gt 0.1428
_refine_ls_wR_factor_ref 0.1435
_reflns_Friedel_coverage 0.861
_reflns_Friedel_fraction_full 0.999
_reflns_Friedel_fraction_max 0.999
_reflns_number_gt 8918
_reflns_number_total 9109
_reflns_threshold_expression 'I > 2\s(I)'
_cod_data_source_file d3cc02278a3.cif
_cod_data_source_block lb2205_fresh2_280K
_cod_original_cell_volume 10586(4)
_cod_database_code 7131974
_shelx_shelxl_version_number 2017/1
_shelx_space_group_comment
;
The symmetry employed for this shelxl refinement is uniquely defined
by the following loop, which should always be used as a source of
symmetry information in preference to the above space-group names.
They are only intended as comments.
;
_shelx_estimated_absorpt_t_min 0.882
_shelx_estimated_absorpt_t_max 0.904

loop_
_space_group_symop_operation_xyz
'x, y, z'
'-x+1/2, -y, z+1/2'
'-x, y+1/2, -z+1/2'
'x+1/2, -y+1/2, -z'
'z, x, y'
'z+1/2, -x+1/2, -y'
'-z+1/2, -x, y+1/2'
'-z, x+1/2, -y+1/2'
'y, z, x'
'-y, z+1/2, -x+1/2'
'y+1/2, -z+1/2, -x'
'-y+1/2, -z, x+1/2'

loop_
_atom_site_label
_atom_site_type_symbol
_atom_site_fract_x
_atom_site_fract_y
_atom_site_fract_z
_atom_site_U_iso_or_equiv
_atom_site_adp_type
_atom_site_occupancy
_atom_site_site_symmetry_order
_atom_site_calc_flag
_atom_site_refinement_flags_posn
_atom_site_refinement_flags_adp
_atom_site_refinement_flags_occupancy
_atom_site_disorder_assembly
_atom_site_disorder_group
Fe1 Fe 0.45443(2) 0.45443(2) 0.45443(2) 0.06107(16) Uani 1 3 d S T P . .
Fe2 Fe 0.17541(2) 0.17541(2) 0.17541(2) 0.07466(19) Uani 1 3 d S T P . .
N1 N 0.51473(10) 0.42023(10) 0.51384(10) 0.0686(4) Uani 1 1 d . . . . .
N2 N 0.40495(9) 0.38962(9) 0.49013(9) 0.0654(4) Uani 1 1 d . . . . .
N3 N 0.34607(9) 0.37287(10) 0.48844(9) 0.0664(4) Uani 1 1 d D . . . .
H3 H 0.3182(17) 0.384(2) 0.4637(18) 0.100 Uiso 1 1 d D U . . .
N4 N 0.14202(9) 0.25312(11) 0.28678(10) 0.0716(4) Uani 1 1 d D . . . .
H4 H 0.1779(16) 0.249(2) 0.307(2) 0.107 Uiso 1 1 d D U . . .
N5 N 0.13930(9) 0.23829(11) 0.22744(10) 0.0728(5) Uani 1 1 d . . . . .
N6 N 0.11320(15) 0.20888(18) 0.11758(14) 0.0977(8) Uani 1 1 d . . . . .
C1 C 0.57326(12) 0.43713(14) 0.52111(14) 0.0798(6) Uani 1 1 d . . . . .
H1A H 0.588978 0.467800 0.496478 0.096 Uiso 1 1 calc R U . . .
C2 C 0.61082(15) 0.41021(18) 0.5642(2) 0.1016(10) Uani 1 1 d . . . . .
H2A H 0.651288 0.422236 0.567649 0.122 Uiso 1 1 calc R U . . .
C3 C 0.58802(17) 0.3659(2) 0.6016(2) 0.1015(10) Uani 1 1 d . . . . .
H3A H 0.612469 0.348435 0.631410 0.122 Uiso 1 1 calc R U . . .
C4 C 0.52814(17) 0.34731(17) 0.59449(19) 0.0965(9) Uani 1 1 d . . . . .
H4A H 0.511961 0.316746 0.618943 0.116 Uiso 1 1 calc R U . . .
C5 C 0.49270(12) 0.37535(12) 0.55000(12) 0.0735(5) Uani 1 1 d . . . . .
C6 C 0.42918(12) 0.36068(12) 0.53845(12) 0.0727(5) Uani 1 1 d . . . . .
C7 C 0.38605(14) 0.32497(15) 0.56744(13) 0.0826(7) Uani 1 1 d . . . . .
H7A H 0.391487 0.300779 0.601786 0.099 Uiso 1 1 calc R U . . .
C8 C 0.33334(12) 0.33303(13) 0.53440(11) 0.0738(5) Uani 1 1 d . . . . .
C9 C 0.22424(13) 0.32105(15) 0.50557(11) 0.0796(6) Uani 1 1 d . . . . .
H9A H 0.230606 0.345937 0.471892 0.096 Uiso 1 1 calc R U . . .
C10 C 0.27251(13) 0.30731(14) 0.54411(11) 0.0781(6) Uani 1 1 d . . . . .
C11 C 0.2626(2) 0.2686(2) 0.59406(17) 0.1069(11) Uani 1 1 d . . . . .
H11A H 0.294946 0.258095 0.619317 0.128 Uiso 1 1 calc R U . . .
C12 C 0.2056(3) 0.2463(3) 0.6058(2) 0.134(2) Uani 1 1 d . . . . .
H12A H 0.199308 0.220507 0.638761 0.160 Uiso 1 1 calc R U . . .
C13 C 0.1565(2) 0.2624(3) 0.5678(2) 0.1212(15) Uani 1 1 d . . . . .
H13A H 0.117375 0.249068 0.577048 0.145 Uiso 1 1 calc R U . . .
C14 C 0.16644(15) 0.29777(18) 0.51707(14) 0.0915(9) Uani 1 1 d . . . . .
C15 C 0.12815(11) 0.29777(16) 0.41103(14) 0.0821(6) Uani 1 1 d . . . . .
H15A H 0.166156 0.283379 0.399104 0.099 Uiso 1 1 calc R U . . .
C16 C 0.11788(13) 0.3099(2) 0.47281(15) 0.0929(9) Uani 1 1 d . . . . .
C17 C 0.06070(19) 0.3322(3) 0.4896(2) 0.1263(18) Uani 1 1 d . . . . .
H17A H 0.052351 0.340293 0.530310 0.152 Uiso 1 1 calc R U . . .
C18 C 0.01688(19) 0.3422(3) 0.4464(3) 0.136(2) Uani 1 1 d . . . . .
H18A H -0.020664 0.357833 0.458147 0.163 Uiso 1 1 calc R U . . .
C19 C 0.02719(16) 0.3295(3) 0.3859(2) 0.1142(14) Uani 1 1 d . . . . .
H19A H -0.003332 0.336307 0.357363 0.137 Uiso 1 1 calc R U . . .
C20 C 0.08400(12) 0.30634(17) 0.36732(16) 0.0863(7) Uani 1 1 d . . . . .
C21 C 0.09342(11) 0.28811(14) 0.30368(15) 0.0800(6) Uani 1 1 d . . . . .
C22 C 0.05803(14) 0.29520(18) 0.2517(2) 0.0929(8) Uani 1 1 d . . . . .
H22A H 0.021692 0.316704 0.248320 0.112 Uiso 1 1 calc R U . . .
C23 C 0.08759(13) 0.26406(15) 0.20634(16) 0.0832(6) Uani 1 1 d . . . . .
C24 C 0.07481(17) 0.25103(18) 0.14232(17) 0.0937(8) Uani 1 1 d . . . . .
C25 C 0.0267(2) 0.2772(3) 0.1106(3) 0.1256(16) Uani 1 1 d . . . . .
H25A H -0.000007 0.304348 0.129264 0.151 Uiso 1 1 calc R U . . .
C26 C 0.0202(3) 0.2608(4) 0.0490(3) 0.154(3) Uani 1 1 d . . . . .
H26A H -0.008721 0.280105 0.024743 0.185 Uiso 1 1 calc R U . . .
C27 C 0.0565(4) 0.2165(5) 0.0250(3) 0.163(3) Uani 1 1 d . . . . .
H27A H 0.049850 0.202508 -0.014438 0.195 Uiso 1 1 calc R U . . .
C28 C 0.1036(3) 0.1922(3) 0.0598(2) 0.1313(18) Uani 1 1 d . . . . .
H28A H 0.129226 0.163376 0.042238 0.158 Uiso 1 1 calc R U . . .
Fe3 Fe 0.31618(2) 0.31618(2) 0.31618(2) 0.05868(15) Uani 1 3 d S T P . .
O1 O 0.28295(7) 0.38163(8) 0.37049(6) 0.0634(3) Uani 1 1 d . . . . .
O2 O 0.24972(7) 0.34613(7) 0.26173(7) 0.0631(3) Uani 1 1 d . . . . .
O3 O 0.0910(3) 0.4860(4) 0.2606(2) 0.206(3) Uani 1 1 d . U . . .
O4 O 0.1252(3) 0.5267(3) 0.3702(2) 0.191(3) Uani 1 1 d . U . . .
C29 C 0.23540(10) 0.41013(11) 0.34785(9) 0.0646(4) Uani 1 1 d . . . . .
C30 C 0.21706(10) 0.38978(11) 0.28519(10) 0.0657(4) Uani 1 1 d . . . . .
C31 C 0.16974(16) 0.4160(2) 0.25603(14) 0.0978(11) Uani 1 1 d . . . . .
H31A H 0.158892 0.402383 0.217435 0.117 Uiso 1 1 calc R U . . .
C32 C 0.1360(2) 0.4645(3) 0.2835(2) 0.1296(19) Uani 1 1 d . U . . .
C33 C 0.1546(2) 0.4852(2) 0.34730(19) 0.1183(16) Uani 1 1 d . U . . .
C34 C 0.20418(16) 0.45527(16) 0.37673(13) 0.0860(7) Uani 1 1 d . . . . .
H34A H 0.215287 0.466682 0.415976 0.103 Uiso 1 1 calc R U . . .
O1S O 0.3958(12) 0.2642(11) 0.6978(11) 0.426(11) Uiso 1 1 d D . . . .
H1S H 0.366565 0.255937 0.719396 0.638 Uiso 1 1 d R U . . .
C1S C 0.4113(17) 0.3305(13) 0.7174(15) 0.44(2) Uiso 1 1 d D . . . .
H1S1 H 0.446483 0.339679 0.693081 0.662 Uiso 1 1 d R U . . .
H1S2 H 0.421343 0.334699 0.759721 0.662 Uiso 1 1 d R U . . .
H1S3 H 0.378973 0.358129 0.707240 0.662 Uiso 1 1 d R U . . .
B1 B -0.1067(10) 0.3956(10) 0.1063(8) 0.129(3) Uani 0.3333 1 d D U P A -1
F1 F -0.0758(11) 0.3949(11) 0.1596(9) 0.178(7) Uani 0.3333 1 d D U P A -1
F2 F -0.0698(12) 0.3950(9) 0.0603(8) 0.221(8) Uani 0.3333 1 d D U P A -1
F3 F -0.1488(9) 0.4403(9) 0.1055(11) 0.172(6) Uani 0.3333 1 d D U P A -1
F4 F -0.1381(10) 0.3408(7) 0.1027(10) 0.187(7) Uani 0.3333 1 d D U P A -1

loop_
_atom_site_aniso_label
_atom_site_aniso_U_11
_atom_site_aniso_U_22
_atom_site_aniso_U_33
_atom_site_aniso_U_23
_atom_site_aniso_U_13
_atom_site_aniso_U_12
Fe1 0.06107(16) 0.06107(16) 0.06107(16) 0.00022(10) 0.00022(10) 0.00022(10)
Fe2 0.07466(19) 0.07466(19) 0.07466(19) -0.00659(13) -0.00659(13) -0.00659(13)
N1 0.0669(9) 0.0676(9) 0.0713(9) 0.0018(7) -0.0060(7) 0.0047(7)
N2 0.0653(9) 0.0663(9) 0.0646(8) 0.0014(7) 0.0000(7) -0.0034(7)
N3 0.0657(9) 0.0735(9) 0.0600(8) 0.0006(7) 0.0025(7) -0.0053(7)
N4 0.0573(8) 0.0827(11) 0.0749(10) 0.0019(9) -0.0005(7) -0.0009(8)
N5 0.0612(8) 0.0823(11) 0.0751(10) 0.0068(9) -0.0061(8) -0.0016(8)
N6 0.0906(15) 0.119(2) 0.0833(14) -0.0049(14) -0.0256(12) -0.0048(14)
C1 0.0671(11) 0.0834(14) 0.0889(15) 0.0064(12) -0.0069(11) 0.0007(10)
C2 0.0712(13) 0.100(2) 0.134(3) 0.020(2) -0.0242(16) 0.0004(14)
C3 0.0856(17) 0.105(2) 0.113(2) 0.0242(19) -0.0240(17) 0.0089(16)
C4 0.0924(18) 0.0902(18) 0.107(2) 0.0294(16) -0.0218(17) 0.0008(14)
C5 0.0742(12) 0.0726(11) 0.0738(12) 0.0059(10) -0.0075(10) 0.0030(9)
C6 0.0759(12) 0.0719(11) 0.0702(11) 0.0068(9) -0.0048(9) -0.0035(9)
C7 0.0886(15) 0.0884(15) 0.0707(12) 0.0138(11) -0.0054(11) -0.0134(13)
C8 0.0803(13) 0.0794(12) 0.0616(10) 0.0015(9) 0.0046(9) -0.0112(10)
C9 0.0776(13) 0.0943(16) 0.0670(10) -0.0028(11) 0.0162(10) -0.0119(11)
C10 0.0829(13) 0.0897(14) 0.0617(10) -0.0037(10) 0.0129(9) -0.0150(11)
C11 0.106(2) 0.138(3) 0.0767(15) 0.0221(18) 0.0077(15) -0.027(2)
C12 0.123(3) 0.185(5) 0.093(2) 0.044(3) 0.021(2) -0.041(3)
C13 0.102(2) 0.162(4) 0.100(2) 0.013(3) 0.035(2) -0.033(3)
C14 0.0802(15) 0.120(2) 0.0742(13) -0.0081(14) 0.0250(11) -0.0190(15)
C15 0.0598(10) 0.1001(17) 0.0864(15) -0.0081(13) 0.0178(10) -0.0076(10)
C16 0.0685(12) 0.123(2) 0.0874(16) -0.0125(17) 0.0233(12) -0.0129(14)
C17 0.0829(19) 0.183(5) 0.113(3) -0.032(3) 0.0381(19) 0.002(2)
C18 0.0783(18) 0.195(6) 0.133(3) -0.007(4) 0.035(2) 0.030(3)
C19 0.0662(14) 0.152(4) 0.125(3) -0.005(3) 0.0132(16) 0.0196(19)
C20 0.0597(10) 0.0991(18) 0.1000(18) -0.0069(15) 0.0140(11) -0.0011(11)
C21 0.0569(9) 0.0871(14) 0.0960(17) -0.0014(12) 0.0024(10) 0.0014(10)
C22 0.0667(12) 0.0993(18) 0.113(2) 0.0011(17) -0.0128(13) 0.0076(12)
C23 0.0685(11) 0.0902(15) 0.0910(16) 0.0043(13) -0.0166(11) 0.0023(11)
C24 0.0886(17) 0.102(2) 0.0905(17) 0.0038(15) -0.0274(15) -0.0016(15)
C25 0.109(3) 0.152(4) 0.116(3) 0.016(3) -0.043(2) 0.016(3)
C26 0.144(4) 0.199(7) 0.119(4) 0.003(4) -0.064(4) 0.020(5)
C27 0.168(6) 0.212(8) 0.109(3) -0.019(4) -0.057(4) 0.018(6)
C28 0.138(4) 0.169(5) 0.087(2) -0.019(3) -0.036(2) 0.010(3)
Fe3 0.05868(15) 0.05868(15) 0.05868(15) 0.00223(10) 0.00223(10) 0.00223(10)
O1 0.0639(7) 0.0692(7) 0.0570(6) -0.0037(5) 0.0007(5) 0.0072(6)
O2 0.0678(7) 0.0644(7) 0.0572(6) 0.0003(5) -0.0016(5) 0.0092(6)
O3 0.171(4) 0.306(7) 0.141(3) -0.073(4) -0.062(3) 0.166(5)
O4 0.208(4) 0.234(5) 0.130(3) -0.080(3) -0.051(3) 0.150(4)
C29 0.0640(9) 0.0715(10) 0.0584(8) -0.0026(8) 0.0007(7) 0.0051(8)
C30 0.0634(9) 0.0744(11) 0.0592(9) -0.0027(8) -0.0005(7) 0.0085(8)
C31 0.0881(17) 0.127(3) 0.0779(14) -0.0266(16) -0.0217(13) 0.0431(18)
C32 0.117(3) 0.175(4) 0.097(2) -0.037(2) -0.0269(19) 0.084(3)
C33 0.117(3) 0.148(3) 0.0897(18) -0.030(2) -0.0125(17) 0.069(3)
C34 0.0919(16) 0.0961(17) 0.0699(12) -0.0169(12) -0.0060(11) 0.0263(14)
B1 0.133(15) 0.154(11) 0.099(9) 0.015(10) -0.003(6) -0.006(7)
F1 0.170(15) 0.245(19) 0.118(7) -0.009(12) -0.030(8) 0.035(13)
F2 0.259(17) 0.267(19) 0.138(7) 0.014(13) 0.073(9) -0.016(15)
F3 0.149(12) 0.153(9) 0.216(16) -0.001(11) -0.054(11) -0.002(8)
F4 0.196(15) 0.147(8) 0.218(18) 0.019(11) -0.020(11) -0.018(8)

loop_
_atom_type_symbol
_atom_type_description
_atom_type_scat_dispersion_real
_atom_type_scat_dispersion_imag
_atom_type_scat_source
C C 0.0034 0.0017 'XDisp Program in WinGX L.J. Farrugia, J.Appl.Cryst. 2012,45,849-854'
H H 0.0000 0.0000 'XDisp Program in WinGX L.J. Farrugia, J.Appl.Cryst. 2012,45,849-854'
B B 0.0017 0.0007 'XDisp Program in WinGX L.J. Farrugia, J.Appl.Cryst. 2012,45,849-854'
N N 0.0066 0.0035 'XDisp Program in WinGX L.J. Farrugia, J.Appl.Cryst. 2012,45,849-854'
O O 0.0115 0.0065 'XDisp Program in WinGX L.J. Farrugia, J.Appl.Cryst. 2012,45,849-854'
F F 0.0186 0.0109 'XDisp Program in WinGX L.J. Farrugia, J.Appl.Cryst. 2012,45,849-854'
Fe Fe 0.3512 0.8903 'XDisp Program in WinGX L.J. Farrugia, J.Appl.Cryst. 2012,45,849-854'

loop_
_geom_angle_atom_site_label_1
_geom_angle_atom_site_label_2
_geom_angle_atom_site_label_3
_geom_angle
_geom_angle_site_symmetry_1
_geom_angle_site_symmetry_3
_geom_angle_publ_flag
N2 Fe1 N2 96.32(8) 5 9 ?
N2 Fe1 N2 96.33(8) 5 . ?
N2 Fe1 N2 96.32(8) 9 . ?
N2 Fe1 N1 90.04(8) 5 . ?
N2 Fe1 N1 173.15(9) 9 . ?
N2 Fe1 N1 80.41(8) . . ?
N2 Fe1 N1 80.41(9) 5 5 ?
N2 Fe1 N1 90.04(8) 9 5 ?
N2 Fe1 N1 173.16(9) . 5 ?
N1 Fe1 N1 93.52(9) . 5 ?
N2 Fe1 N1 173.16(9) 5 9 ?
N2 Fe1 N1 80.41(8) 9 9 ?
N2 Fe1 N1 90.03(8) . 9 ?
N1 Fe1 N1 93.52(9) . 9 ?
N1 Fe1 N1 93.52(9) 5 9 ?
N5 Fe2 N5 96.33(8) . 9 ?
N5 Fe2 N5 96.33(8) . 5 ?
N5 Fe2 N5 96.33(8) 9 5 ?
N5 Fe2 N6 80.52(12) . . ?
N5 Fe2 N6 90.57(13) 9 . ?
N5 Fe2 N6 172.71(13) 5 . ?
N5 Fe2 N6 172.71(13) . 9 ?
N5 Fe2 N6 80.52(12) 9 9 ?
N5 Fe2 N6 90.57(13) 5 9 ?
N6 Fe2 N6 92.89(15) . 9 ?
N5 Fe2 N6 90.57(13) . 5 ?
N5 Fe2 N6 172.71(13) 9 5 ?
N5 Fe2 N6 80.52(12) 5 5 ?
N6 Fe2 N6 92.89(15) . 5 ?
N6 Fe2 N6 92.89(15) 9 5 ?
C1 N1 C5 118.1(2) . . ?
C1 N1 Fe1 127.16(19) . . ?
C5 N1 Fe1 114.71(17) . . ?
N3 N2 C6 105.8(2) . . ?
N3 N2 Fe1 136.27(16) . . ?
C6 N2 Fe1 116.11(17) . . ?
N2 N3 C8 110.6(2) . . ?
N2 N3 H3 129(3) . . ?
C8 N3 H3 121(3) . . ?
N5 N4 C21 111.4(2) . . ?
N5 N4 H4 119(3) . . ?
C21 N4 H4 127(3) . . ?
N4 N5 C23 105.6(2) . . ?
N4 N5 Fe2 135.87(18) . . ?
C23 N5 Fe2 115.8(2) . . ?
C28 N6 C24 117.8(4) . . ?
C28 N6 Fe2 127.4(4) . . ?
C24 N6 Fe2 114.7(2) . . ?
N1 C1 C2 122.0(3) . . ?
N1 C1 H1A 119.0 . . ?
C2 C1 H1A 119.0 . . ?
C3 C2 C1 119.6(3) . . ?
C3 C2 H2A 120.2 . . ?
C1 C2 H2A 120.2 . . ?
C2 C3 C4 119.3(3) . . ?
C2 C3 H3A 120.3 . . ?
C4 C3 H3A 120.3 . . ?
C3 C4 C5 118.6(3) . . ?
C3 C4 H4A 120.7 . . ?
C5 C4 H4A 120.7 . . ?
N1 C5 C4 122.2(3) . . ?
N1 C5 C6 113.7(2) . . ?
C4 C5 C6 124.1(3) . . ?
N2 C6 C7 111.1(2) . . ?
N2 C6 C5 114.3(2) . . ?
C7 C6 C5 134.6(2) . . ?
C8 C7 C6 105.1(2) . . ?
C8 C7 H7A 127.5 . . ?
C6 C7 H7A 127.5 . . ?
N3 C8 C7 107.5(2) . . ?
N3 C8 C10 122.8(2) . . ?
C7 C8 C10 129.8(2) . . ?
C10 C9 C14 120.4(3) . . ?
C10 C9 H9A 119.8 . . ?
C14 C9 H9A 119.8 . . ?
C9 C10 C11 119.3(3) . . ?
C9 C10 C8 121.5(2) . . ?
C11 C10 C8 119.2(3) . . ?
C12 C11 C10 120.3(4) . . ?
C12 C11 H11A 119.8 . . ?
C10 C11 H11A 119.8 . . ?
C11 C12 C13 120.0(4) . . ?
C11 C12 H12A 120.0 . . ?
C13 C12 H12A 120.0 . . ?
C14 C13 C12 120.0(3) . . ?
C14 C13 H13A 120.0 . . ?
C12 C13 H13A 120.0 . . ?
C13 C14 C9 119.9(4) . . ?
C13 C14 C16 121.6(3) . . ?
C9 C14 C16 118.4(3) . . ?
C20 C15 C16 122.4(3) . . ?
C20 C15 H15A 118.8 . . ?
C16 C15 H15A 118.8 . . ?
C17 C16 C15 117.8(4) . . ?
C17 C16 C14 122.8(3) . . ?
C15 C16 C14 119.3(3) . . ?
C18 C17 C16 120.3(4) . . ?
C18 C17 H17A 119.8 . . ?
C16 C17 H17A 119.8 . . ?
C17 C18 C19 121.4(3) . . ?
C17 C18 H18A 119.3 . . ?
C19 C18 H18A 119.3 . . ?
C18 C19 C20 119.9(4) . . ?
C18 C19 H19A 120.0 . . ?
C20 C19 H19A 120.0 . . ?
C15 C20 C19 118.1(3) . . ?
C15 C20 C21 121.8(2) . . ?
C19 C20 C21 120.0(3) . . ?
N4 C21 C22 106.1(3) . . ?
N4 C21 C20 121.5(3) . . ?
C22 C21 C20 132.3(3) . . ?
C23 C22 C21 106.0(3) . . ?
C23 C22 H22A 127.0 . . ?
C21 C22 H22A 127.0 . . ?
N5 C23 C22 111.0(3) . . ?
N5 C23 C24 114.2(3) . . ?
C22 C23 C24 134.8(3) . . ?
N6 C24 C25 123.5(4) . . ?
N6 C24 C23 113.4(3) . . ?
C25 C24 C23 123.1(4) . . ?
C24 C25 C26 116.9(6) . . ?
C24 C25 H25A 121.6 . . ?
C26 C25 H25A 121.6 . . ?
C27 C26 C25 119.6(5) . . ?
C27 C26 H26A 120.2 . . ?
C25 C26 H26A 120.2 . . ?
C26 C27 C28 119.7(5) . . ?
C26 C27 H27A 120.1 . . ?
C28 C27 H27A 120.1 . . ?
N6 C28 C27 122.2(6) . . ?
N6 C28 H28A 118.9 . . ?
C27 C28 H28A 118.9 . . ?
O2 Fe3 O2 90.02(7) 9 5 ?
O2 Fe3 O2 90.01(7) 9 . ?
O2 Fe3 O2 90.01(7) 5 . ?
O2 Fe3 O1 169.48(6) 9 . ?
O2 Fe3 O1 96.31(7) 5 . ?
O2 Fe3 O1 81.61(6) . . ?
O2 Fe3 O1 96.32(7) 9 5 ?
O2 Fe3 O1 81.62(6) 5 5 ?
O2 Fe3 O1 169.48(6) . 5 ?
O1 Fe3 O1 92.93(7) . 5 ?
O2 Fe3 O1 81.61(6) 9 9 ?
O2 Fe3 O1 169.48(6) 5 9 ?
O2 Fe3 O1 96.31(7) . 9 ?
O1 Fe3 O1 92.93(7) . 9 ?
O1 Fe3 O1 92.93(7) 5 9 ?
C29 O1 Fe3 113.91(13) . . ?
C30 O2 Fe3 114.05(13) . . ?
O1 C29 C34 124.8(2) . . ?
O1 C29 C30 114.69(19) . . ?
C34 C29 C30 120.5(2) . . ?
O2 C30 C31 123.4(2) . . ?
O2 C30 C29 115.69(19) . . ?
C31 C30 C29 120.9(2) . . ?
C30 C31 C32 121.1(3) . . ?
C30 C31 H31A 119.5 . . ?
C32 C31 H31A 119.5 . . ?
O3 C32 C31 122.7(4) . . ?
O3 C32 C33 118.9(4) . . ?
C31 C32 C33 118.1(3) . . ?
O4 C33 C34 124.0(4) . . ?
O4 C33 C32 117.3(3) . . ?
C34 C33 C32 118.8(3) . . ?
C29 C34 C33 120.6(3) . . ?
C29 C34 H34A 119.7 . . ?
C33 C34 H34A 119.7 . . ?
C1S O1S H1S 102.6 . . ?
O1S C1S H1S1 102.6 . . ?
O1S C1S H1S2 114.1 . . ?
H1S1 C1S H1S2 109.5 . . ?
O1S C1S H1S3 111.5 . . ?
H1S1 C1S H1S3 109.5 . . ?
H1S2 C1S H1S3 109.5 . . ?
F2 B1 F3 115.2(16) . . ?
F2 B1 F1 111.2(18) . . ?
F3 B1 F1 111.3(18) . . ?
F2 B1 F4 105.0(17) . . ?
F3 B1 F4 106.8(16) . . ?
F1 B1 F4 106.8(15) . . ?

loop_
_geom_bond_atom_site_label_1
_geom_bond_atom_site_label_2
_geom_bond_distance
_geom_bond_site_symmetry_2
_geom_bond_publ_flag
Fe1 N2 1.9545(19) 5 ?
Fe1 N2 1.9545(19) 9 ?
Fe1 N2 1.9546(19) . ?
Fe1 N1 2.005(2) . ?
Fe1 N1 2.005(2) 5 ?
Fe1 N1 2.005(2) 9 ?
Fe2 N5 1.960(3) . ?
Fe2 N5 1.960(3) 9 ?
Fe2 N5 1.960(3) 5 ?
Fe2 N6 2.004(3) . ?
Fe2 N6 2.004(3) 9 ?
Fe2 N6 2.004(3) 5 ?
N1 C1 1.347(3) . ?
N1 C5 1.355(3) . ?
N2 N3 1.345(3) . ?
N2 C6 1.346(3) . ?
N3 C8 1.365(3) . ?
N3 H3 0.85(3) . ?
N4 N5 1.344(3) . ?
N4 C21 1.366(3) . ?
N4 H4 0.91(3) . ?
N5 C23 1.350(3) . ?
N6 C28 1.338(5) . ?
N6 C24 1.365(6) . ?
C1 C2 1.387(4) . ?
C1 H1A 0.9300 . ?
C2 C3 1.368(6) . ?
C2 H2A 0.9300 . ?
C3 C4 1.385(5) . ?
C3 H3A 0.9300 . ?
C4 C5 1.392(4) . ?
C4 H4A 0.9300 . ?
C5 C6 1.454(4) . ?
C6 C7 1.384(4) . ?
C7 C8 1.377(4) . ?
C7 H7A 0.9300 . ?
C8 C10 1.466(4) . ?
C9 C10 1.389(4) . ?
C9 C14 1.391(4) . ?
C9 H9A 0.9300 . ?
C10 C11 1.404(4) . ?
C11 C12 1.368(6) . ?
C11 H11A 0.9300 . ?
C12 C13 1.407(8) . ?
C12 H12A 0.9300 . ?
C13 C14 1.376(5) . ?
C13 H13A 0.9300 . ?
C14 C16 1.467(5) . ?
C15 C20 1.377(5) . ?
C15 C16 1.401(4) . ?
C15 H15A 0.9300 . ?
C16 C17 1.397(5) . ?
C17 C18 1.369(8) . ?
C17 H17A 0.9300 . ?
C18 C19 1.374(8) . ?
C18 H18A 0.9300 . ?
C19 C20 1.408(4) . ?
C19 H19A 0.9300 . ?
C20 C21 1.468(5) . ?
C21 C22 1.390(5) . ?
C22 C23 1.371(5) . ?
C22 H22A 0.9300 . ?
C23 C24 1.462(5) . ?
C24 C25 1.390(5) . ?
C25 C26 1.408(9) . ?
C25 H25A 0.9300 . ?
C26 C27 1.365(12) . ?
C26 H26A 0.9300 . ?
C27 C28 1.391(9) . ?
C27 H27A 0.9300 . ?
C28 H28A 0.9300 . ?
Fe3 O2 1.9978(15) 9 ?
Fe3 O2 1.9978(15) 5 ?
Fe3 O2 1.9978(15) . ?
Fe3 O1 2.0048(15) . ?
Fe3 O1 2.0048(15) 5 ?
Fe3 O1 2.0048(15) 9 ?
O1 C29 1.315(3) . ?
O2 C30 1.303(3) . ?
O3 C32 1.206(5) . ?
O4 C33 1.223(4) . ?
C29 C34 1.362(3) . ?
C29 C30 1.502(3) . ?
C30 C31 1.350(3) . ?
C31 C32 1.429(5) . ?
C31 H31A 0.9300 . ?
C32 C33 1.528(5) . ?
C33 C34 1.427(4) . ?
C34 H34A 0.9300 . ?
O1S C1S 1.56(2) . ?
O1S H1S 0.8197 . ?
C1S H1S1 0.9601 . ?
C1S H1S2 0.9601 . ?
C1S H1S3 0.9599 . ?
B1 F2 1.295(16) . ?
B1 F3 1.35(2) . ?
B1 F1 1.35(2) . ?
B1 F4 1.388(18) . ?

loop_
_geom_hbond_atom_site_label_D
_geom_hbond_atom_site_label_H
_geom_hbond_atom_site_label_A
_geom_hbond_distance_DH
_geom_hbond_distance_HA
_geom_hbond_distance_DA
_geom_hbond_angle_DHA
_geom_hbond_site_symmetry_A
_geom_hbond_publ_flag
N3 H3 O1 0.85(3) 2.19(3) 2.944(2) 147(4) . yes
N4 H4 O2 0.91(3) 2.03(3) 2.935(3) 172(5) 5 yes
